data_1560648
loop_
_publ_author_name
'Zheng, Ran'
'Zhang, Huixia'
'Liu, Yunping'
'Wang, Xiaoxiao'
'Han, Zhangang'

_publ_section_title
;
 Ag-ligand modified tungstovandates and their efficient catalysis
 degradation properties for methylene blue
;
_journal_name_full 'Journal of Solid State Chemistry'
_journal_page_first 258
_journal_page_last 263
_journal_paper_doi 10.1016/j.jssc.2016.11.037
_journal_volume 246
_journal_year 2017
_chemical_formula_sum 'C60 H60 Ag3 N10 O20 V W5'
_chemical_formula_weight 2534.98
_space_group_crystal_system triclinic
_space_group_IT_number 2
_space_group_name_Hall '-P 1'
_space_group_name_H-M_alt 'P -1'
_atom_sites_solution_hydrogens mixed
_cell_angle_alpha 97.1440(10)
_cell_angle_beta 103.8140(10)
_cell_angle_gamma 98.7420(10)
_cell_formula_units_Z 2
_cell_length_a 12.3421(4)
_cell_length_b 14.1010(5)
_cell_length_c 20.3379(7)
_cell_measurement_reflns_used 9366
_cell_measurement_temperature 296(2)
_cell_measurement_theta_max 30.55
_cell_measurement_theta_min 2.24
_cell_volume 3349.3(2)
_computing_cell_refinement 'Bruker SMART'
_computing_data_collection 'Bruker SMART'
_computing_data_reduction 'Bruker SAINT'
_computing_molecular_graphics 'Bruker SHELXTL'
_computing_publication_material 'Bruker SHELXTL'
_computing_structure_refinement 'SHELXL-2014 (Sheldrick, 2014)'
_computing_structure_solution 'Bruker SHELXTL'
_diffrn_ambient_temperature 296(2)
_diffrn_measured_fraction_theta_full 0.967
_diffrn_measured_fraction_theta_max 0.992
_diffrn_measurement_device_type 'CCD area detector'
_diffrn_measurement_method 'phi and omega scans'
_diffrn_radiation_type MoK\a
_diffrn_radiation_wavelength 0.71073
_diffrn_reflns_av_R_equivalents 0.0157
_diffrn_reflns_av_unetI/netI 0.0309
_diffrn_reflns_Laue_measured_fraction_full 0.967
_diffrn_reflns_Laue_measured_fraction_max 0.992
_diffrn_reflns_limit_h_max 13
_diffrn_reflns_limit_h_min -14
_diffrn_reflns_limit_k_max 15
_diffrn_reflns_limit_k_min -16
_diffrn_reflns_limit_l_max 24
_diffrn_reflns_limit_l_min -13
_diffrn_reflns_number 17124
_diffrn_reflns_point_group_measured_fraction_full 0.967
_diffrn_reflns_point_group_measured_fraction_max 0.992
_diffrn_reflns_theta_full 25.242
_diffrn_reflns_theta_max 25.009
_diffrn_reflns_theta_min 1.482
_exptl_absorpt_coefficient_mu 9.617
_exptl_absorpt_correction_T_max 0.286
_exptl_absorpt_correction_T_min 0.213
_exptl_absorpt_correction_type empirical
_exptl_absorpt_process_details sadabs
_exptl_crystal_colour yellow
_exptl_crystal_density_diffrn 2.514
_exptl_crystal_description block
_exptl_crystal_F_000 2368
_exptl_crystal_size_max 0.17
_exptl_crystal_size_mid 0.15
_exptl_crystal_size_min 0.13
_refine_diff_density_max 1.048
_refine_diff_density_min -1.709
_refine_diff_density_rms 0.131
_refine_ls_extinction_coef .
_refine_ls_extinction_method none
_refine_ls_goodness_of_fit_ref 0.998
_refine_ls_hydrogen_treatment constr
_refine_ls_matrix_type full
_refine_ls_number_parameters 901
_refine_ls_number_reflns 11714
_refine_ls_number_restraints 0
_refine_ls_restrained_S_all 0.998
_refine_ls_R_factor_all 0.0367
_refine_ls_R_factor_gt 0.0283
_refine_ls_shift/su_max 0.003
_refine_ls_shift/su_mean 0.000
_refine_ls_structure_factor_coef Fsqd
_refine_ls_weighting_details 'w=1/[\s^2^(Fo^2^)+(0.0424P)^2^+5.6580P] where P=(Fo^2^+2Fc^2^)/3'
_refine_ls_weighting_scheme calc
_refine_ls_wR_factor_gt 0.0736
_refine_ls_wR_factor_ref 0.0781
_reflns_Friedel_coverage 0.000
_reflns_Friedel_fraction_full .
_reflns_Friedel_fraction_max .
_reflns_number_gt 9772
_reflns_number_total 11714
_reflns_threshold_expression 'I > 2\s(I)'
_cod_data_source_file JSSC-2017-246-258.cif
_cod_data_source_block 703_4_0m
_cod_database_code 1560648
_shelx_space_group_comment
;
The symmetry employed for this shelxl refinement is uniquely defined
by the following loop, which should always be used as a source of
symmetry information in preference to the above space-group names.
They are only intended as comments.
;
_shelxl_version_number 2014-3

loop_
_space_group_symop_operation_xyz
'x, y, z'
'-x, -y, -z'

loop_
_atom_site_label
_atom_site_type_symbol
_atom_site_fract_x
_atom_site_fract_y
_atom_site_fract_z
_atom_site_U_iso_or_equiv
_atom_site_adp_type
_atom_site_occupancy
_atom_site_site_symmetry_order
_atom_site_calc_flag
_atom_site_refinement_flags_posn
_atom_site_refinement_flags_adp
_atom_site_refinement_flags_occupancy
_atom_site_disorder_assembly
_atom_site_disorder_group
W1 W -0.01791(3) -0.14827(3) 0.77082(2) 0.04097(10) Uani 0.65 1 d . . P A 1
W2 W -0.23316(3) -0.08081(2) 0.67370(2) 0.03708(8) Uani 0.8 1 d . . P A 1
W3 W -0.23480(3) -0.11396(2) 0.82852(2) 0.03481(8) Uani 0.75 1 d . . P A 1
W4 W -0.18328(2) -0.30016(2) 0.63938(2) 0.03455(7) Uani 0.9 1 d . . P A 1
W6 W -0.40313(2) -0.26707(2) 0.69766(2) 0.03255(7) Uani 0.9 1 d . . P A 1
V1 V -0.01791(3) -0.14827(3) 0.77082(2) 0.04097(10) Uani 0.35 1 d . . P A 2
V2 V -0.23316(3) -0.08081(2) 0.67370(2) 0.03708(8) Uani 0.2 1 d . . P A 2
V3 V -0.23480(3) -0.11396(2) 0.82852(2) 0.03481(8) Uani 0.25 1 d . . P A 2
V4 V -0.18328(2) -0.30016(2) 0.63938(2) 0.03455(7) Uani 0.1 1 d . . P A 2
V6 V -0.40313(2) -0.26707(2) 0.69766(2) 0.03255(7) Uani 0.1 1 d . . P A 2
W5 W -0.18527(2) -0.33373(2) 0.79573(2) 0.04399(8) Uani 1 1 d . . . . .
Ag1 Ag 0.02674(5) 0.10391(4) 0.70247(2) 0.04313(13) Uani 1 1 d . . . . .
Ag2 Ag 0.26031(4) 0.22579(4) 0.74053(3) 0.04473(13) Uani 1 1 d . . . . .
Ag3 Ag 0.45308(5) 0.40433(4) 0.82815(3) 0.05382(15) Uani 1 1 d . . . . .
O1 O -0.0727(3) -0.0557(3) 0.7155(2) 0.0413(10) Uani 1 1 d . . . . .
O2 O -0.0757(4) -0.0856(3) 0.8406(2) 0.0472(11) Uani 1 1 d . . . . .
O3 O -0.0343(4) -0.2618(3) 0.8132(2) 0.0490(12) Uani 1 1 d . . . . .
O4 O -0.0328(3) -0.2337(3) 0.6870(2) 0.0410(10) Uani 1 1 d . . . . .
O5 O 0.1201(4) -0.1005(4) 0.7976(3) 0.0707(16) Uani 1 1 d . . . . .
O6 O -0.2490(4) 0.0116(4) 0.6295(3) 0.0559(13) Uani 1 1 d . . . . .
O7 O -0.2062(4) -0.1792(3) 0.6087(2) 0.0390(10) Uani 1 1 d . . . . .
O8 O -0.2503(3) -0.0303(3) 0.7615(2) 0.0365(10) Uani 1 1 d . . . . .
O9 O -0.2561(4) -0.0480(4) 0.8974(2) 0.0555(13) Uani 1 1 d . . . . .
O10 O -0.3844(3) -0.1525(3) 0.6555(2) 0.0362(9) Uani 1 1 d . . . . .
O11 O -0.2100(3) -0.2082(3) 0.73399(19) 0.0292(9) Uani 1 1 d . . . . .
O12 O -0.1644(4) -0.3699(4) 0.5698(3) 0.0551(13) Uani 1 1 d . . . . .
O13 O -0.1695(3) -0.3847(3) 0.7070(2) 0.0395(10) Uani 1 1 d . . . . .
O14 O -0.1681(5) -0.4289(4) 0.8399(3) 0.0713(17) Uani 1 1 d . . . . .
O15 O -0.3441(3) -0.3296(3) 0.6272(2) 0.0384(10) Uani 1 1 d . . . . .
O16 O -0.2130(4) -0.2363(3) 0.8593(2) 0.0473(11) Uani 1 1 d . . . . .
O17 O -0.3465(4) -0.3584(3) 0.7536(2) 0.0422(11) Uani 1 1 d . . . . .
O18 O -0.5452(4) -0.3115(3) 0.6709(3) 0.0525(12) Uani 1 1 d . . . . .
O19 O -0.3861(3) -0.1811(3) 0.7813(2) 0.0369(10) Uani 1 1 d . . . . .
C1 C 0.1846(6) -0.0276(5) 0.6402(4) 0.0469(17) Uani 1 1 d . . . . .
H1 H 0.1889 -0.0525 0.6808 0.056 Uiso 1 1 calc R U . . .
C2 C 0.2459(5) -0.0617(5) 0.5970(4) 0.0424(15) Uani 1 1 d . . . . .
C3 C 0.2374(6) -0.0245(5) 0.5369(4) 0.0443(16) Uani 1 1 d . . . . .
H3 H 0.2777 -0.0451 0.5063 0.053 Uiso 1 1 calc R U . . .
C4 C 0.1695(5) 0.0430(5) 0.5217(3) 0.0397(14) Uani 1 1 d . . . . .
H4 H 0.1630 0.0675 0.4808 0.048 Uiso 1 1 calc R U . . .
C5 C 0.1108(5) 0.0739(4) 0.5680(3) 0.0321(13) Uani 1 1 d . . . . .
C6 C 0.0366(5) 0.1478(4) 0.5557(3) 0.0339(13) Uani 1 1 d . . . . .
C7 C 0.0332(6) 0.1999(5) 0.5020(4) 0.0501(18) Uani 1 1 d . . . . .
H7 H 0.0793 0.1905 0.4725 0.060 Uiso 1 1 calc R U . . .
C8 C -0.0388(6) 0.2660(5) 0.4923(4) 0.058(2) Uani 1 1 d . . . . .
H8 H -0.0410 0.3012 0.4564 0.070 Uiso 1 1 calc R U . . .
C9 C -0.1075(6) 0.2800(5) 0.5358(4) 0.0486(17) Uani 1 1 d . . . . .
C10 C -0.0987(5) 0.2259(5) 0.5879(3) 0.0423(15) Uani 1 1 d . . . . .
H10 H -0.1448 0.2342 0.6174 0.051 Uiso 1 1 calc R U . . .
C11 C -0.1880(7) 0.3514(6) 0.5277(5) 0.068(2) Uani 1 1 d . . . . .
H11A H -0.1474 0.4154 0.5498 0.102 Uiso 1 1 calc R U . . .
H11B H -0.2482 0.3323 0.5486 0.102 Uiso 1 1 calc R U . . .
H11C H -0.2195 0.3517 0.4798 0.102 Uiso 1 1 calc R U . . .
C12 C 0.3206(7) -0.1350(6) 0.6160(4) 0.062(2) Uani 1 1 d . . . . .
H12A H 0.3639 -0.1440 0.5830 0.093 Uiso 1 1 calc R U . . .
H12B H 0.2740 -0.1960 0.6162 0.093 Uiso 1 1 calc R U . . .
H12C H 0.3714 -0.1117 0.6608 0.093 Uiso 1 1 calc R U . . .
C13 C 0.0569(6) 0.1378(5) 0.8574(3) 0.0424(15) Uani 1 1 d . . . . .
H13 H 0.0485 0.0707 0.8461 0.051 Uiso 1 1 calc R U . . .
C14 C 0.0658(6) 0.1757(5) 0.9249(3) 0.0474(16) Uani 1 1 d . . . . .
C15 C 0.0758(6) 0.2738(5) 0.9404(4) 0.0526(18) Uani 1 1 d . . . . .
H15 H 0.0824 0.3028 0.9852 0.063 Uiso 1 1 calc R U . . .
C16 C 0.0762(6) 0.3303(5) 0.8894(4) 0.0470(17) Uani 1 1 d . . . . .
H16 H 0.0799 0.3971 0.8994 0.056 Uiso 1 1 calc R U . . .
C17 C 0.0712(5) 0.2877(4) 0.8245(3) 0.0374(14) Uani 1 1 d . . . . .
C18 C 0.0756(5) 0.3470(4) 0.7693(3) 0.0376(14) Uani 1 1 d . . . . .
C19 C 0.0143(6) 0.4220(5) 0.7620(4) 0.0540(19) Uani 1 1 d . . . . .
H19 H -0.0320 0.4342 0.7908 0.065 Uiso 1 1 calc R U . . .
C20 C 0.0226(6) 0.4780(5) 0.7121(4) 0.060(2) Uani 1 1 d . . . . .
H20 H -0.0164 0.5294 0.7080 0.072 Uiso 1 1 calc R U . . .
C21 C 0.0887(6) 0.4583(5) 0.6678(4) 0.0537(19) Uani 1 1 d . . . . .
C22 C 0.1473(5) 0.3821(5) 0.6778(4) 0.0464(17) Uani 1 1 d . . . . .
H22 H 0.1917 0.3673 0.6483 0.056 Uiso 1 1 calc R U . . .
C23 C 0.1003(8) 0.5165(6) 0.6108(5) 0.077(3) Uani 1 1 d . . . . .
H23A H 0.0374 0.5496 0.6004 0.116 Uiso 1 1 calc R U . . .
H23B H 0.1007 0.4733 0.5705 0.116 Uiso 1 1 calc R U . . .
H23C H 0.1700 0.5634 0.6256 0.116 Uiso 1 1 calc R U . . .
C24 C 0.0639(8) 0.1096(7) 0.9774(4) 0.070(2) Uani 1 1 d . . . . .
H24A H 0.1404 0.1077 1.0014 0.106 Uiso 1 1 calc R U . . .
H24B H 0.0255 0.0452 0.9547 0.106 Uiso 1 1 calc R U . . .
H24C H 0.0246 0.1337 1.0094 0.106 Uiso 1 1 calc R U . . .
C25 C 0.3318(6) 0.0824(5) 0.8471(3) 0.0470(16) Uani 1 1 d . . . . .
H25 H 0.2759 0.1048 0.8650 0.056 Uiso 1 1 calc R U . . .
C26 C 0.3844(6) 0.0126(5) 0.8778(4) 0.0489(17) Uani 1 1 d . . . . .
C27 C 0.4687(6) -0.0160(6) 0.8511(4) 0.064(2) Uani 1 1 d . . . . .
H27 H 0.5089 -0.0609 0.8705 0.077 Uiso 1 1 calc R U . . .
C28 C 0.4943(6) 0.0211(5) 0.7958(4) 0.056(2) Uani 1 1 d . . . . .
H28 H 0.5516 0.0013 0.7781 0.068 Uiso 1 1 calc R U . . .
C29 C 0.4354(5) 0.0872(4) 0.7668(4) 0.0400(15) Uani 1 1 d . . . . .
C30 C 0.4513(5) 0.1199(4) 0.7031(3) 0.0370(14) Uani 1 1 d . . . . .
C31 C 0.5317(6) 0.0928(5) 0.6711(4) 0.0525(18) Uani 1 1 d . . . . .
H31 H 0.5812 0.0545 0.6910 0.063 Uiso 1 1 calc R U . . .
C32 C 0.5385(6) 0.1222(6) 0.6105(4) 0.058(2) Uani 1 1 d . . . . .
H32 H 0.5930 0.1036 0.5896 0.070 Uiso 1 1 calc R U . . .
C33 C 0.4660(6) 0.1791(5) 0.5796(3) 0.0456(16) Uani 1 1 d . . . . .
C34 C 0.3896(5) 0.2054(4) 0.6154(3) 0.0398(15) Uani 1 1 d . . . . .
H34 H 0.3402 0.2443 0.5964 0.048 Uiso 1 1 calc R U . . .
C35 C 0.4674(7) 0.2104(6) 0.5117(4) 0.066(2) Uani 1 1 d . . . . .
H35A H 0.5404 0.2488 0.5152 0.099 Uiso 1 1 calc R U . . .
H35B H 0.4097 0.2485 0.4996 0.099 Uiso 1 1 calc R U . . .
H35C H 0.4531 0.1540 0.4770 0.099 Uiso 1 1 calc R U . . .
C36 C 0.6622(6) 0.2940(5) 0.8922(4) 0.0507(17) Uani 1 1 d . . . . .
H36 H 0.6355 0.3023 0.9312 0.061 Uiso 1 1 calc R U . . .
C37 C 0.7402(6) 0.2324(5) 0.8909(4) 0.0497(17) Uani 1 1 d . . . . .
C38 C 0.7738(6) 0.2192(5) 0.8311(4) 0.0562(19) Uani 1 1 d . . . . .
H38 H 0.8233 0.1768 0.8262 0.067 Uiso 1 1 calc R U . . .
C39 C 0.7346(6) 0.2688(5) 0.7784(4) 0.0529(18) Uani 1 1 d . . . . .
H39 H 0.7597 0.2612 0.7388 0.063 Uiso 1 1 calc R U . . .
C40 C 0.6576(5) 0.3300(5) 0.7844(4) 0.0420(15) Uani 1 1 d . . . . .
C41 C 0.6052(5) 0.3797(4) 0.7284(3) 0.0391(14) Uani 1 1 d . . . . .
C42 C 0.6542(6) 0.3990(5) 0.6758(4) 0.0489(17) Uani 1 1 d . . . . .
H42 H 0.7260 0.3855 0.6768 0.059 Uiso 1 1 calc R U . . .
C43 C 0.5976(6) 0.4377(5) 0.6221(4) 0.0516(18) Uani 1 1 d . . . . .
H43 H 0.6305 0.4500 0.5866 0.062 Uiso 1 1 calc R U . . .
C44 C 0.4913(6) 0.4584(5) 0.6212(4) 0.0469(16) Uani 1 1 d . . . . .
C45 C 0.4517(6) 0.4417(5) 0.6769(4) 0.0434(15) Uani 1 1 d . . . . .
H45 H 0.3821 0.4585 0.6783 0.052 Uiso 1 1 calc R U . . .
C46 C 0.4197(7) 0.4961(6) 0.5628(4) 0.060(2) Uani 1 1 d . . . . .
H46A H 0.3963 0.4466 0.5226 0.090 Uiso 1 1 calc R U . . .
H46B H 0.4634 0.5527 0.5534 0.090 Uiso 1 1 calc R U . . .
H46C H 0.3539 0.5129 0.5752 0.090 Uiso 1 1 calc R U . . .
C47 C 0.7776(8) 0.1828(6) 0.9514(5) 0.078(3) Uani 1 1 d . . . . .
H47A H 0.7246 0.1841 0.9790 0.116 Uiso 1 1 calc R U . . .
H47B H 0.8516 0.2161 0.9784 0.116 Uiso 1 1 calc R U . . .
H47C H 0.7807 0.1165 0.9354 0.116 Uiso 1 1 calc R U . . .
C48 C 0.4026(6) 0.3146(5) 0.9560(4) 0.0497(17) Uani 1 1 d . . . . .
H48 H 0.4279 0.2622 0.9360 0.060 Uiso 1 1 calc R U . . .
C49 C 0.3952(6) 0.3157(5) 1.0223(4) 0.0516(18) Uani 1 1 d . . . . .
C50 C 0.3544(7) 0.3943(6) 1.0498(4) 0.059(2) Uani 1 1 d . . . . .
H50 H 0.3461 0.3991 1.0943 0.071 Uiso 1 1 calc R U . . .
C51 C 0.3261(6) 0.4650(5) 1.0108(4) 0.0515(18) Uani 1 1 d . . . . .
H51 H 0.2982 0.5172 1.0289 0.062 Uiso 1 1 calc R U . . .
C52 C 0.3394(5) 0.4578(5) 0.9452(4) 0.0417(15) Uani 1 1 d . . . . .
C53 C 0.3144(5) 0.5317(5) 0.9006(4) 0.0437(16) Uani 1 1 d . . . . .
C54 C 0.2381(6) 0.5926(5) 0.9083(4) 0.0506(17) Uani 1 1 d . . . . .
H54 H 0.2010 0.5888 0.9429 0.061 Uiso 1 1 calc R U . . .
C55 C 0.2176(6) 0.6590(6) 0.8640(4) 0.061(2) Uani 1 1 d . . . . .
H55 H 0.1659 0.6993 0.8686 0.073 Uiso 1 1 calc R U . . .
C56 C 0.2734(6) 0.6652(5) 0.8135(4) 0.0551(19) Uani 1 1 d . . . . .
C57 C 0.3487(6) 0.6017(5) 0.8097(4) 0.0521(18) Uani 1 1 d . . . . .
H57 H 0.3869 0.6042 0.7755 0.063 Uiso 1 1 calc R U . . .
C58 C 0.2563(9) 0.7335(7) 0.7634(5) 0.085(3) Uani 1 1 d . . . . .
H58A H 0.1765 0.7279 0.7429 0.128 Uiso 1 1 calc R U . . .
H58B H 0.2935 0.7177 0.7282 0.128 Uiso 1 1 calc R U . . .
H58C H 0.2877 0.7990 0.7866 0.128 Uiso 1 1 calc R U . . .
C59 C 0.4278(8) 0.2371(6) 1.0627(5) 0.076(3) Uani 1 1 d . . . . .
H59A H 0.3784 0.1762 1.0409 0.115 Uiso 1 1 calc R U . . .
H59B H 0.4208 0.2533 1.1085 0.115 Uiso 1 1 calc R U . . .
H59C H 0.5049 0.2317 1.0642 0.115 Uiso 1 1 calc R U . . .
C95 C 0.3471(7) -0.0298(7) 0.9349(4) 0.070(2) Uani 1 1 d . . . . .
H95A H 0.3734 0.0178 0.9761 0.105 Uiso 1 1 d R U . . .
H95B H 0.3797 -0.0865 0.9421 0.105 Uiso 1 1 d R U . . .
H95C H 0.2658 -0.0475 0.9236 0.105 Uiso 1 1 d R U . . .
N1 N 0.1195(4) 0.0387(4) 0.6275(3) 0.0364(12) Uani 1 1 d . . . . .
N2 N -0.0287(4) 0.1618(4) 0.5995(3) 0.0379(12) Uani 1 1 d . . . . .
N3 N 0.0596(4) 0.1897(4) 0.8075(3) 0.0372(12) Uani 1 1 d . . . . .
N4 N 0.1433(4) 0.3285(3) 0.7280(3) 0.0353(11) Uani 1 1 d . . . . .
N5 N 0.3557(4) 0.1195(4) 0.7939(3) 0.0407(12) Uani 1 1 d . . . . .
N6 N 0.3817(4) 0.1791(3) 0.6751(3) 0.0366(12) Uani 1 1 d . . . . .
N7 N 0.6230(5) 0.3419(4) 0.8419(3) 0.0461(14) Uani 1 1 d . . . . .
N8 N 0.5046(5) 0.4035(4) 0.7292(3) 0.0412(12) Uani 1 1 d . . . . .
N9 N 0.3772(5) 0.3813(4) 0.9183(3) 0.0454(13) Uani 1 1 d . . . . .
N10 N 0.3694(5) 0.5377(4) 0.8517(3) 0.0471(14) Uani 1 1 d . . . . .
O1W O 0.8988(7) 0.4648(6) 0.9464(4) 0.116(3) Uani 1 1 d . . . . .

loop_
_atom_site_aniso_label
_atom_site_aniso_U_11
_atom_site_aniso_U_22
_atom_site_aniso_U_33
_atom_site_aniso_U_23
_atom_site_aniso_U_13
_atom_site_aniso_U_12
W1 0.02541(17) 0.0380(2) 0.0571(2) 0.00432(17) 0.00689(16) 0.00806(15)
W2 0.04025(17) 0.03406(17) 0.04659(18) 0.01690(14) 0.02042(14) 0.01391(13)
W3 0.04237(18) 0.03375(17) 0.03301(17) 0.00653(13) 0.01350(14) 0.01504(14)
W4 0.03492(15) 0.03166(15) 0.04341(16) 0.00605(12) 0.01975(12) 0.01069(11)
W6 0.02636(14) 0.03257(15) 0.04299(16) 0.00854(12) 0.01523(12) 0.00704(11)
V1 0.02541(17) 0.0380(2) 0.0571(2) 0.00432(17) 0.00689(16) 0.00806(15)
V2 0.04025(17) 0.03406(17) 0.04659(18) 0.01690(14) 0.02042(14) 0.01391(13)
V3 0.04237(18) 0.03375(17) 0.03301(17) 0.00653(13) 0.01350(14) 0.01504(14)
V4 0.03492(15) 0.03166(15) 0.04341(16) 0.00605(12) 0.01975(12) 0.01069(11)
V6 0.02636(14) 0.03257(15) 0.04299(16) 0.00854(12) 0.01523(12) 0.00704(11)
W5 0.05355(17) 0.03860(16) 0.05144(17) 0.02152(13) 0.01992(14) 0.02297(13)
Ag1 0.0596(3) 0.0381(3) 0.0362(3) 0.0063(2) 0.0234(2) 0.0056(2)
Ag2 0.0413(3) 0.0397(3) 0.0626(3) 0.0143(2) 0.0198(3) 0.0222(2)
Ag3 0.0617(3) 0.0631(4) 0.0533(3) 0.0141(3) 0.0328(3) 0.0305(3)
O1 0.038(2) 0.031(2) 0.059(3) 0.009(2) 0.020(2) 0.0045(19)
O2 0.040(3) 0.048(3) 0.049(3) 0.003(2) 0.005(2) 0.010(2)
O3 0.043(3) 0.051(3) 0.056(3) 0.019(2) 0.004(2) 0.023(2)
O4 0.027(2) 0.041(2) 0.059(3) 0.007(2) 0.018(2) 0.0109(19)
O5 0.035(3) 0.068(4) 0.095(4) -0.011(3) 0.007(3) 0.003(3)
O6 0.063(3) 0.056(3) 0.070(3) 0.036(3) 0.035(3) 0.028(3)
O7 0.044(2) 0.041(2) 0.041(2) 0.012(2) 0.021(2) 0.013(2)
O8 0.044(2) 0.028(2) 0.047(3) 0.0121(19) 0.022(2) 0.0180(19)
O9 0.076(4) 0.054(3) 0.044(3) 0.006(2) 0.023(3) 0.025(3)
O10 0.031(2) 0.044(2) 0.040(2) 0.017(2) 0.0105(19) 0.0148(19)
O11 0.028(2) 0.028(2) 0.036(2) 0.0103(17) 0.0137(18) 0.0077(17)
O12 0.061(3) 0.053(3) 0.060(3) -0.002(2) 0.037(3) 0.014(2)
O13 0.041(2) 0.031(2) 0.057(3) 0.013(2) 0.024(2) 0.0164(19)
O14 0.095(4) 0.060(3) 0.083(4) 0.047(3) 0.033(3) 0.045(3)
O15 0.034(2) 0.034(2) 0.045(2) 0.0035(19) 0.011(2) 0.0020(18)
O16 0.061(3) 0.052(3) 0.039(2) 0.021(2) 0.017(2) 0.026(2)
O17 0.050(3) 0.030(2) 0.056(3) 0.016(2) 0.026(2) 0.011(2)
O18 0.030(2) 0.055(3) 0.073(3) 0.005(3) 0.019(2) 0.005(2)
O19 0.037(2) 0.039(2) 0.044(2) 0.013(2) 0.021(2) 0.0146(19)
C1 0.059(4) 0.041(4) 0.048(4) 0.020(3) 0.020(4) 0.013(3)
C2 0.043(4) 0.035(4) 0.051(4) 0.006(3) 0.013(3) 0.013(3)
C3 0.046(4) 0.040(4) 0.050(4) 0.004(3) 0.019(3) 0.012(3)
C4 0.042(4) 0.042(4) 0.036(3) 0.009(3) 0.012(3) 0.007(3)
C5 0.027(3) 0.034(3) 0.034(3) 0.003(3) 0.011(3) -0.001(2)
C6 0.031(3) 0.032(3) 0.040(3) 0.009(3) 0.013(3) 0.001(2)
C7 0.051(4) 0.056(4) 0.062(5) 0.032(4) 0.031(4) 0.026(3)
C8 0.064(5) 0.062(5) 0.072(5) 0.042(4) 0.038(4) 0.030(4)
C9 0.043(4) 0.048(4) 0.062(5) 0.015(4) 0.017(4) 0.021(3)
C10 0.047(4) 0.048(4) 0.039(4) 0.008(3) 0.021(3) 0.016(3)
C11 0.066(5) 0.067(5) 0.087(6) 0.029(5) 0.030(5) 0.033(4)
C12 0.077(6) 0.054(5) 0.064(5) 0.013(4) 0.021(4) 0.035(4)
C13 0.052(4) 0.042(4) 0.038(4) 0.008(3) 0.017(3) 0.015(3)
C14 0.047(4) 0.060(5) 0.036(4) 0.011(3) 0.012(3) 0.009(3)
C15 0.057(4) 0.060(5) 0.035(4) -0.010(3) 0.016(3) 0.000(4)
C16 0.054(4) 0.036(4) 0.053(4) -0.005(3) 0.024(4) 0.005(3)
C17 0.032(3) 0.034(3) 0.047(4) 0.003(3) 0.013(3) 0.010(3)
C18 0.036(3) 0.030(3) 0.052(4) 0.007(3) 0.019(3) 0.008(3)
C19 0.053(4) 0.043(4) 0.083(6) 0.021(4) 0.034(4) 0.025(3)
C20 0.059(5) 0.045(4) 0.090(6) 0.022(4) 0.028(4) 0.032(4)
C21 0.051(4) 0.038(4) 0.080(5) 0.028(4) 0.019(4) 0.016(3)
C22 0.043(4) 0.043(4) 0.067(5) 0.023(3) 0.030(4) 0.014(3)
C23 0.095(7) 0.058(5) 0.103(7) 0.054(5) 0.041(6) 0.027(5)
C24 0.089(6) 0.090(6) 0.035(4) 0.026(4) 0.011(4) 0.022(5)
C25 0.044(4) 0.054(4) 0.044(4) 0.006(3) 0.011(3) 0.019(3)
C26 0.046(4) 0.051(4) 0.046(4) 0.012(3) 0.003(3) 0.011(3)
C27 0.048(4) 0.073(5) 0.081(6) 0.040(5) 0.009(4) 0.033(4)
C28 0.050(4) 0.059(5) 0.077(5) 0.031(4) 0.027(4) 0.030(4)
C29 0.031(3) 0.035(3) 0.056(4) 0.008(3) 0.011(3) 0.013(3)
C30 0.029(3) 0.029(3) 0.051(4) 0.007(3) 0.006(3) 0.007(3)
C31 0.045(4) 0.057(5) 0.064(5) 0.016(4) 0.015(4) 0.027(4)
C32 0.045(4) 0.075(5) 0.064(5) 0.007(4) 0.024(4) 0.024(4)
C33 0.039(4) 0.054(4) 0.041(4) 0.001(3) 0.010(3) 0.005(3)
C34 0.035(3) 0.032(3) 0.050(4) 0.005(3) 0.008(3) 0.006(3)
C35 0.056(5) 0.084(6) 0.054(5) 0.011(4) 0.011(4) 0.007(4)
C36 0.058(4) 0.047(4) 0.053(4) 0.009(3) 0.022(4) 0.014(3)
C37 0.046(4) 0.041(4) 0.059(5) 0.003(3) 0.013(4) 0.006(3)
C38 0.047(4) 0.054(5) 0.068(5) 0.006(4) 0.013(4) 0.021(4)
C39 0.045(4) 0.056(5) 0.060(5) -0.006(4) 0.024(4) 0.014(3)
C40 0.038(3) 0.035(3) 0.052(4) 0.000(3) 0.015(3) 0.002(3)
C41 0.042(4) 0.033(3) 0.041(4) -0.002(3) 0.016(3) 0.002(3)
C42 0.040(4) 0.054(4) 0.055(4) 0.004(4) 0.021(3) 0.009(3)
C43 0.054(4) 0.054(4) 0.048(4) 0.000(3) 0.025(4) 0.001(3)
C44 0.050(4) 0.039(4) 0.046(4) -0.005(3) 0.012(3) 0.000(3)
C45 0.039(4) 0.038(4) 0.053(4) -0.001(3) 0.017(3) 0.006(3)
C46 0.067(5) 0.065(5) 0.049(4) 0.009(4) 0.013(4) 0.019(4)
C47 0.092(7) 0.061(5) 0.094(7) 0.028(5) 0.031(6) 0.034(5)
C48 0.056(4) 0.041(4) 0.061(5) 0.012(3) 0.029(4) 0.013(3)
C49 0.048(4) 0.047(4) 0.064(5) 0.015(4) 0.022(4) 0.004(3)
C50 0.067(5) 0.067(5) 0.044(4) 0.012(4) 0.025(4) -0.001(4)
C51 0.057(4) 0.051(4) 0.052(4) 0.004(4) 0.025(4) 0.015(4)
C52 0.034(3) 0.039(4) 0.053(4) 0.004(3) 0.015(3) 0.005(3)
C53 0.038(4) 0.042(4) 0.055(4) 0.002(3) 0.022(3) 0.010(3)
C54 0.052(4) 0.053(4) 0.055(4) 0.004(4) 0.026(4) 0.018(3)
C55 0.054(5) 0.061(5) 0.074(5) 0.008(4) 0.020(4) 0.028(4)
C56 0.058(5) 0.045(4) 0.068(5) 0.013(4) 0.020(4) 0.017(4)
C57 0.063(5) 0.047(4) 0.064(5) 0.017(4) 0.037(4) 0.024(4)
C58 0.105(7) 0.083(7) 0.090(7) 0.031(6) 0.037(6) 0.059(6)
C59 0.079(6) 0.074(6) 0.088(7) 0.043(5) 0.029(5) 0.014(5)
C95 0.068(5) 0.083(6) 0.061(5) 0.033(5) 0.010(4) 0.017(5)
N1 0.041(3) 0.035(3) 0.040(3) 0.010(2) 0.018(2) 0.010(2)
N2 0.037(3) 0.039(3) 0.041(3) 0.006(2) 0.016(2) 0.009(2)
N3 0.044(3) 0.036(3) 0.033(3) 0.007(2) 0.012(2) 0.008(2)
N4 0.032(3) 0.032(3) 0.048(3) 0.013(2) 0.014(2) 0.013(2)
N5 0.043(3) 0.041(3) 0.043(3) 0.009(2) 0.013(3) 0.018(2)
N6 0.035(3) 0.029(3) 0.048(3) 0.009(2) 0.013(2) 0.009(2)
N7 0.055(4) 0.042(3) 0.048(3) 0.004(3) 0.022(3) 0.017(3)
N8 0.046(3) 0.035(3) 0.045(3) 0.001(2) 0.021(3) 0.006(2)
N9 0.051(3) 0.041(3) 0.053(3) 0.006(3) 0.026(3) 0.015(3)
N10 0.049(3) 0.048(3) 0.056(4) 0.015(3) 0.024(3) 0.020(3)
O1W 0.113(6) 0.119(6) 0.124(6) 0.045(5) 0.022(5) 0.047(5)

loop_
_atom_type_symbol
_atom_type_description
_atom_type_scat_dispersion_real
_atom_type_scat_dispersion_imag
_atom_type_scat_source
C C 0.0033 0.0016 'International Tables Vol C Tables 4.2.6.8 and 6.1.1.4'
H H 0.0000 0.0000 'International Tables Vol C Tables 4.2.6.8 and 6.1.1.4'
Ag Ag -0.8971 1.1015 'International Tables Vol C Tables 4.2.6.8 and 6.1.1.4'
N N 0.0061 0.0033 'International Tables Vol C Tables 4.2.6.8 and 6.1.1.4'
O O 0.0106 0.0060 'International Tables Vol C Tables 4.2.6.8 and 6.1.1.4'
W W -0.8490 6.8722 'International Tables Vol C Tables 4.2.6.8 and 6.1.1.4'
V V 0.3005 0.5294 'International Tables Vol C Tables 4.2.6.8 and 6.1.1.4'

loop_
_geom_angle_atom_site_label_1
_geom_angle_atom_site_label_2
_geom_angle_atom_site_label_3
_geom_angle
_geom_angle_site_symmetry_1
_geom_angle_site_symmetry_3
O5 W1 O4 104.2(2) . .
O5 W1 O3 104.6(3) . .
O4 W1 O3 87.4(2) . .
O5 W1 O2 102.1(2) . .
O4 W1 O2 153.72(18) . .
O3 W1 O2 86.8(2) . .
O5 W1 O1 100.9(2) . .
O4 W1 O1 87.42(19) . .
O3 W1 O1 154.47(18) . .
O2 W1 O1 86.86(19) . .
O5 W1 O11 177.8(2) . .
O4 W1 O11 77.06(15) . .
O3 W1 O11 77.18(16) . .
O2 W1 O11 76.66(16) . .
O1 W1 O11 77.30(15) . .
O6 W2 O10 103.5(2) . .
O6 W2 O8 103.4(2) . .
O10 W2 O8 86.60(18) . .
O6 W2 O7 102.9(2) . .
O10 W2 O7 87.81(18) . .
O8 W2 O7 153.66(16) . .
O6 W2 O1 102.6(2) . .
O10 W2 O1 153.82(16) . .
O8 W2 O1 86.97(18) . .
O7 W2 O1 86.79(18) . .
O6 W2 O11 179.44(18) . .
O10 W2 O11 76.81(14) . .
O8 W2 O11 77.03(14) . .
O7 W2 O11 76.63(15) . .
O1 W2 O11 77.03(15) . .
O9 W3 O2 104.6(2) . .
O9 W3 O8 103.7(2) . .
O2 W3 O8 88.36(19) . .
O9 W3 O19 102.0(2) . .
O2 W3 O19 153.39(18) . .
O8 W3 O19 87.12(18) . .
O9 W3 O16 102.9(2) . .
O2 W3 O16 86.8(2) . .
O8 W3 O16 153.35(18) . .
O19 W3 O16 85.58(19) . .
O9 W3 O11 178.3(2) . .
O2 W3 O11 76.85(17) . .
O8 W3 O11 77.29(14) . .
O19 W3 O11 76.57(15) . .
O16 W3 O11 76.09(15) . .
O12 W4 O4 103.5(2) . .
O12 W4 O15 103.2(2) . .
O4 W4 O15 153.29(18) . .
O12 W4 O13 102.8(2) . .
O4 W4 O13 87.21(18) . .
O15 W4 O13 87.45(17) . .
O12 W4 O7 104.1(2) . .
O4 W4 O7 86.33(18) . .
O15 W4 O7 86.68(17) . .
O13 W4 O7 153.07(17) . .
O12 W4 O11 179.07(19) . .
O4 W4 O11 76.99(15) . .
O15 W4 O11 76.32(15) . .
O13 W4 O11 76.34(15) . .
O7 W4 O11 76.74(15) . .
O18 W6 O19 103.5(2) . .
O18 W6 O17 103.2(2) . .
O19 W6 O17 86.97(18) . .
O18 W6 O10 103.9(2) . .
O19 W6 O10 87.05(17) . .
O17 W6 O10 152.95(18) . .
O18 W6 O15 103.9(2) . .
O19 W6 O15 152.65(17) . .
O17 W6 O15 87.13(18) . .
O10 W6 O15 86.18(17) . .
O18 W6 O11 179.44(19) . .
O19 W6 O11 76.81(15) . .
O17 W6 O11 76.36(15) . .
O10 W6 O11 76.60(14) . .
O15 W6 O11 75.84(15) . .
O14 W5 O16 104.2(2) . .
O14 W5 O3 103.6(2) . .
O16 W5 O3 88.3(2) . .
O14 W5 O13 102.7(2) . .
O16 W5 O13 153.10(17) . .
O3 W5 O13 86.65(19) . .
O14 W5 O17 103.2(2) . .
O16 W5 O17 86.24(19) . .
O3 W5 O17 153.21(17) . .
O13 W5 O17 86.46(18) . .
O14 W5 O11 178.7(2) . .
O16 W5 O11 76.93(15) . .
O3 W5 O11 77.03(15) . .
O13 W5 O11 76.19(15) . .
O17 W5 O11 76.19(14) . .
N3 Ag1 N1 141.58(19) . .
N3 Ag1 N2 125.71(17) . .
N1 Ag1 N2 71.96(17) . .
N3 Ag1 O1 101.84(17) . .
N1 Ag1 O1 94.40(16) . .
N2 Ag1 O1 119.29(17) . .
N3 Ag1 Ag2 71.27(13) . .
N1 Ag1 Ag2 74.00(13) . .
N2 Ag1 Ag2 93.55(13) . .
O1 Ag1 Ag2 140.29(10) . .
N4 Ag2 N5 155.85(18) . .
N4 Ag2 N6 131.55(17) . .
N5 Ag2 N6 72.52(17) . .
N4 Ag2 Ag1 74.33(13) . .
N5 Ag2 Ag1 98.08(14) . .
N6 Ag2 Ag1 115.71(13) . .
N4 Ag2 Ag3 87.52(14) . .
N5 Ag2 Ag3 90.58(14) . .
N6 Ag2 Ag3 90.91(13) . .
Ag1 Ag2 Ag3 153.36(2) . .
N8 Ag3 N9 169.8(2) . .
N8 Ag3 N10 111.55(19) . .
N9 Ag3 N10 72.49(18) . .
N8 Ag3 N7 72.31(19) . .
N9 Ag3 N7 109.81(19) . .
N10 Ag3 N7 146.7(2) . .
N8 Ag3 Ag2 83.31(14) . .
N9 Ag3 Ag2 86.49(15) . .
N10 Ag3 Ag2 109.16(15) . .
N7 Ag3 Ag2 104.11(14) . .
W2 O1 W1 115.9(2) . .
W2 O1 Ag1 113.75(18) . .
W1 O1 Ag1 129.7(2) . .
W3 O2 W1 116.9(2) . .
W5 O3 W1 116.2(2) . .
W1 O4 W4 116.20(19) . .
W2 O7 W4 116.5(2) . .
W3 O8 W2 116.48(19) . .
W2 O10 W6 116.61(19) . .
W1 O11 W4 89.76(11) . .
W1 O11 W3 89.57(13) . .
W4 O11 W3 179.05(17) . .
W1 O11 W6 179.4(2) . .
W4 O11 W6 90.77(14) . .
W3 O11 W6 89.90(11) . .
W1 O11 W5 89.64(12) . .
W4 O11 W5 90.57(12) . .
W3 O11 W5 90.10(12) . .
W6 O11 W5 90.59(12) . .
W1 O11 W2 89.79(12) . .
W4 O11 W2 90.13(12) . .
W3 O11 W2 89.19(12) . .
W6 O11 W2 89.98(12) . .
W5 O11 W2 179.1(2) . .
W5 O13 W4 116.90(19) . .
W4 O15 W6 117.1(2) . .
W5 O16 W3 116.8(2) . .
W6 O17 W5 116.9(2) . .
W6 O19 W3 116.71(19) . .
N1 C1 C2 124.2(6) . .
N1 C1 H1 117.9 . .
C2 C1 H1 117.9 . .
C3 C2 C1 116.9(6) . .
C3 C2 C12 122.0(6) . .
C1 C2 C12 121.1(6) . .
C4 C3 C2 120.4(6) . .
C4 C3 H3 119.8 . .
C2 C3 H3 119.8 . .
C3 C4 C5 119.2(6) . .
C3 C4 H4 120.4 . .
C5 C4 H4 120.4 . .
N1 C5 C4 120.9(5) . .
N1 C5 C6 116.6(5) . .
C4 C5 C6 122.4(5) . .
N2 C6 C7 120.7(5) . .
N2 C6 C5 116.9(5) . .
C7 C6 C5 122.4(5) . .
C8 C7 C6 119.8(6) . .
C8 C7 H7 120.1 . .
C6 C7 H7 120.1 . .
C9 C8 C7 120.2(6) . .
C9 C8 H8 119.9 . .
C7 C8 H8 119.9 . .
C10 C9 C8 116.4(6) . .
C10 C9 C11 121.0(6) . .
C8 C9 C11 122.6(6) . .
N2 C10 C9 125.2(6) . .
N2 C10 H10 117.4 . .
C9 C10 H10 117.4 . .
C9 C11 H11A 109.5 . .
C9 C11 H11B 109.5 . .
H11A C11 H11B 109.5 . .
C9 C11 H11C 109.5 . .
H11A C11 H11C 109.5 . .
H11B C11 H11C 109.5 . .
C2 C12 H12A 109.5 . .
C2 C12 H12B 109.5 . .
H12A C12 H12B 109.5 . .
C2 C12 H12C 109.5 . .
H12A C12 H12C 109.5 . .
H12B C12 H12C 109.5 . .
N3 C13 C14 125.2(6) . .
N3 C13 H13 117.4 . .
C14 C13 H13 117.4 . .
C15 C14 C13 116.8(6) . .
C15 C14 C24 122.9(7) . .
C13 C14 C24 120.3(7) . .
C14 C15 C16 119.8(6) . .
C14 C15 H15 120.1 . .
C16 C15 H15 120.1 . .
C17 C16 C15 119.7(6) . .
C17 C16 H16 120.1 . .
C15 C16 H16 120.1 . .
N3 C17 C16 121.5(6) . .
N3 C17 C18 117.6(5) . .
C16 C17 C18 120.9(6) . .
N4 C18 C19 120.9(6) . .
N4 C18 C17 118.3(5) . .
C19 C18 C17 120.7(6) . .
C20 C19 C18 119.7(6) . .
C20 C19 H19 120.1 . .
C18 C19 H19 120.1 . .
C19 C20 C21 120.3(6) . .
C19 C20 H20 119.9 . .
C21 C20 H20 119.9 . .
C20 C21 C22 116.9(6) . .
C20 C21 C23 122.9(6) . .
C22 C21 C23 120.2(7) . .
N4 C22 C21 123.7(6) . .
N4 C22 H22 118.2 . .
C21 C22 H22 118.2 . .
C21 C23 H23A 109.5 . .
C21 C23 H23B 109.5 . .
H23A C23 H23B 109.5 . .
C21 C23 H23C 109.5 . .
H23A C23 H23C 109.5 . .
H23B C23 H23C 109.5 . .
C14 C24 H24A 109.5 . .
C14 C24 H24B 109.5 . .
H24A C24 H24B 109.5 . .
C14 C24 H24C 109.5 . .
H24A C24 H24C 109.5 . .
H24B C24 H24C 109.5 . .
N5 C25 C26 124.7(6) . .
N5 C25 H25 117.7 . .
C26 C25 H25 117.7 . .
C27 C26 C25 115.6(6) . .
C27 C26 C95 123.2(6) . .
C25 C26 C95 121.2(6) . .
C26 C27 C28 120.5(6) . .
C26 C27 H27 119.7 . .
C28 C27 H27 119.7 . .
C29 C28 C27 120.2(6) . .
C29 C28 H28 119.9 . .
C27 C28 H28 119.9 . .
N5 C29 C28 120.3(6) . .
N5 C29 C30 117.9(5) . .
C28 C29 C30 121.7(6) . .
N6 C30 C31 119.8(6) . .
N6 C30 C29 117.1(5) . .
C31 C30 C29 123.2(5) . .
C32 C31 C30 120.1(6) . .
C32 C31 H31 119.9 . .
C30 C31 H31 119.9 . .
C31 C32 C33 121.4(6) . .
C31 C32 H32 119.3 . .
C33 C32 H32 119.3 . .
C32 C33 C34 115.3(6) . .
C32 C33 C35 123.3(6) . .
C34 C33 C35 121.3(6) . .
N6 C34 C33 124.9(6) . .
N6 C34 H34 117.6 . .
C33 C34 H34 117.6 . .
C33 C35 H35A 109.5 . .
C33 C35 H35B 109.5 . .
H35A C35 H35B 109.5 . .
C33 C35 H35C 109.5 . .
H35A C35 H35C 109.5 . .
H35B C35 H35C 109.5 . .
N7 C36 C37 125.1(7) . .
N7 C36 H36 117.5 . .
C37 C36 H36 117.5 . .
C38 C37 C36 115.4(7) . .
C38 C37 C47 124.8(7) . .
C36 C37 C47 119.7(7) . .
C37 C38 C39 120.4(6) . .
C37 C38 H38 119.8 . .
C39 C38 H38 119.8 . .
C38 C39 C40 120.2(7) . .
C38 C39 H39 119.9 . .
C40 C39 H39 119.9 . .
N7 C40 C39 119.7(6) . .
N7 C40 C41 116.7(5) . .
C39 C40 C41 123.5(6) . .
N8 C41 C42 120.3(6) . .
N8 C41 C40 116.8(5) . .
C42 C41 C40 122.8(6) . .
C43 C42 C41 120.4(6) . .
C43 C42 H42 119.8 . .
C41 C42 H42 119.8 . .
C42 C43 C44 119.5(6) . .
C42 C43 H43 120.3 . .
C44 C43 H43 120.3 . .
C45 C44 C43 116.2(7) . .
C45 C44 C46 120.3(6) . .
C43 C44 C46 123.5(6) . .
N8 C45 C44 125.3(6) . .
N8 C45 H45 117.3 . .
C44 C45 H45 117.3 . .
C44 C46 H46A 109.5 . .
C44 C46 H46B 109.5 . .
H46A C46 H46B 109.5 . .
C44 C46 H46C 109.5 . .
H46A C46 H46C 109.5 . .
H46B C46 H46C 109.5 . .
C37 C47 H47A 109.5 . .
C37 C47 H47B 109.5 . .
H47A C47 H47B 109.5 . .
C37 C47 H47C 109.5 . .
H47A C47 H47C 109.5 . .
H47B C47 H47C 109.5 . .
N9 C48 C49 125.6(6) . .
N9 C48 H48 117.2 . .
C49 C48 H48 117.2 . .
C48 C49 C50 115.4(7) . .
C48 C49 C59 122.5(7) . .
C50 C49 C59 122.1(7) . .
C51 C50 C49 120.0(7) . .
C51 C50 H50 120.0 . .
C49 C50 H50 120.0 . .
C52 C51 C50 119.7(6) . .
C52 C51 H51 120.1 . .
C50 C51 H51 120.1 . .
N9 C52 C51 120.3(6) . .
N9 C52 C53 116.4(6) . .
C51 C52 C53 123.3(6) . .
N10 C53 C54 120.5(6) . .
N10 C53 C52 116.7(5) . .
C54 C53 C52 122.9(6) . .
C55 C54 C53 119.7(6) . .
C55 C54 H54 120.1 . .
C53 C54 H54 120.1 . .
C56 C55 C54 120.1(6) . .
C56 C55 H55 120.0 . .
C54 C55 H55 120.0 . .
C55 C56 C57 116.4(7) . .
C55 C56 C58 123.9(7) . .
C57 C56 C58 119.7(7) . .
N10 C57 C56 124.2(6) . .
N10 C57 H57 117.9 . .
C56 C57 H57 117.9 . .
C56 C58 H58A 109.5 . .
C56 C58 H58B 109.5 . .
H58A C58 H58B 109.5 . .
C56 C58 H58C 109.5 . .
H58A C58 H58C 109.5 . .
H58B C58 H58C 109.5 . .
C49 C59 H59A 109.5 . .
C49 C59 H59B 109.5 . .
H59A C59 H59B 109.5 . .
C49 C59 H59C 109.5 . .
H59A C59 H59C 109.5 . .
H59B C59 H59C 109.5 . .
C26 C95 H95A 108.8 . .
C26 C95 H95B 109.1 . .
H95A C95 H95B 109.5 . .
C26 C95 H95C 110.5 . .
H95A C95 H95C 109.5 . .
H95B C95 H95C 109.5 . .
C1 N1 C5 118.4(5) . .
C1 N1 Ag1 124.5(4) . .
C5 N1 Ag1 117.1(4) . .
C10 N2 C6 117.7(5) . .
C10 N2 Ag1 125.3(4) . .
C6 N2 Ag1 114.9(4) . .
C13 N3 C17 116.9(5) . .
C13 N3 Ag1 115.6(4) . .
C17 N3 Ag1 127.2(4) . .
C22 N4 C18 118.5(5) . .
C22 N4 Ag2 116.0(4) . .
C18 N4 Ag2 125.3(4) . .
C25 N5 C29 118.6(5) . .
C25 N5 Ag2 123.8(4) . .
C29 N5 Ag2 117.5(4) . .
C34 N6 C30 118.5(5) . .
C34 N6 Ag2 126.8(4) . .
C30 N6 Ag2 114.8(4) . .
C36 N7 C40 119.1(6) . .
C36 N7 Ag3 124.1(4) . .
C40 N7 Ag3 113.5(4) . .
C45 N8 C41 118.1(5) . .
C45 N8 Ag3 123.4(4) . .
C41 N8 Ag3 117.3(4) . .
C48 N9 C52 118.9(6) . .
C48 N9 Ag3 121.7(4) . .
C52 N9 Ag3 115.5(4) . .
C57 N10 C53 119.1(5) . .
C57 N10 Ag3 123.9(4) . .
C53 N10 Ag3 114.6(4) . .

loop_
_geom_bond_atom_site_label_1
_geom_bond_atom_site_label_2
_geom_bond_distance
_geom_bond_site_symmetry_2
W1 O5 1.664(5) .
W1 O4 1.913(4) .
W1 O3 1.917(4) .
W1 O2 1.915(5) .
W1 O1 1.923(4) .
W1 O11 2.298(4) .
W2 O6 1.682(4) .
W2 O10 1.909(4) .
W2 O8 1.911(4) .
W2 O7 1.918(4) .
W2 O1 1.917(4) .
W2 O11 2.313(3) .
W3 O9 1.680(5) .
W3 O2 1.892(4) .
W3 O8 1.905(4) .
W3 O19 1.920(4) .
W3 O16 1.942(4) .
W3 O11 2.308(4) .
W4 O12 1.705(4) .
W4 O4 1.911(4) .
W4 O15 1.913(4) .
W4 O13 1.924(4) .
W4 O7 1.926(4) .
W4 O11 2.303(4) .
W6 O18 1.699(4) .
W6 O19 1.909(4) .
W6 O17 1.923(4) .
W6 O10 1.929(4) .
W6 O15 1.934(4) .
W6 O11 2.307(4) .
W5 O14 1.718(4) .
W5 O16 1.894(4) .
W5 O3 1.910(5) .
W5 O13 1.923(4) .
W5 O17 1.928(5) .
W5 O11 2.310(3) .
Ag1 N3 2.233(5) .
Ag1 N1 2.298(5) .
Ag1 N2 2.331(5) .
Ag1 O1 2.471(4) .
Ag1 Ag2 2.9934(8) .
Ag2 N4 2.191(4) .
Ag2 N5 2.268(5) .
Ag2 N6 2.341(5) .
Ag2 Ag3 3.1959(9) .
Ag3 N8 2.249(5) .
Ag3 N9 2.284(5) .
Ag3 N10 2.332(5) .
Ag3 N7 2.365(5) .
C1 N1 1.333(8) .
C1 C2 1.378(9) .
C1 H1 0.9300 .
C2 C3 1.378(9) .
C2 C12 1.513(8) .
C3 C4 1.377(8) .
C3 H3 0.9300 .
C4 C5 1.386(8) .
C4 H4 0.9300 .
C5 N1 1.352(7) .
C5 C6 1.494(8) .
C6 N2 1.353(7) .
C6 C7 1.387(8) .
C7 C8 1.383(9) .
C7 H7 0.9300 .
C8 C9 1.380(9) .
C8 H8 0.9300 .
C9 C10 1.373(9) .
C9 C11 1.515(9) .
C10 N2 1.346(7) .
C10 H10 0.9300 .
C11 H11A 0.9600 .
C11 H11B 0.9600 .
C11 H11C 0.9600 .
C12 H12A 0.9600 .
C12 H12B 0.9600 .
C12 H12C 0.9600 .
C13 N3 1.327(8) .
C13 C14 1.382(9) .
C13 H13 0.9300 .
C14 C15 1.359(10) .
C14 C24 1.503(9) .
C15 C16 1.386(10) .
C15 H15 0.9300 .
C16 C17 1.363(9) .
C16 H16 0.9300 .
C17 N3 1.359(8) .
C17 C18 1.488(8) .
C18 N4 1.348(7) .
C18 C19 1.393(8) .
C19 C20 1.375(10) .
C19 H19 0.9300 .
C20 C21 1.383(10) .
C20 H20 0.9300 .
C21 C22 1.392(8) .
C21 C23 1.522(10) .
C22 N4 1.348(8) .
C22 H22 0.9300 .
C23 H23A 0.9600 .
C23 H23B 0.9600 .
C23 H23C 0.9600 .
C24 H24A 0.9600 .
C24 H24B 0.9600 .
C24 H24C 0.9600 .
C25 N5 1.333(8) .
C25 C26 1.391(9) .
C25 H25 0.9300 .
C26 C27 1.372(10) .
C26 C95 1.505(10) .
C27 C28 1.381(10) .
C27 H27 0.9300 .
C28 C29 1.371(8) .
C28 H28 0.9300 .
C29 N5 1.346(7) .
C29 C30 1.475(9) .
C30 N6 1.364(7) .
C30 C31 1.383(9) .
C31 C32 1.365(10) .
C31 H31 0.9300 .
C32 C33 1.383(9) .
C32 H32 0.9300 .
C33 C34 1.387(9) .
C33 C35 1.505(10) .
C34 N6 1.335(8) .
C34 H34 0.9300 .
C35 H35A 0.9600 .
C35 H35B 0.9600 .
C35 H35C 0.9600 .
C36 N7 1.331(9) .
C36 C37 1.394(9) .
C36 H36 0.9300 .
C37 C38 1.376(10) .
C37 C47 1.502(11) .
C38 C39 1.384(10) .
C38 H38 0.9300 .
C39 C40 1.394(9) .
C39 H39 0.9300 .
C40 N7 1.337(8) .
C40 C41 1.481(9) .
C41 N8 1.337(8) .
C41 C42 1.385(9) .
C42 C43 1.370(10) .
C42 H42 0.9300 .
C43 C44 1.384(10) .
C43 H43 0.9300 .
C44 C45 1.370(9) .
C44 C46 1.506(10) .
C45 N8 1.329(8) .
C45 H45 0.9300 .
C46 H46A 0.9600 .
C46 H46B 0.9600 .
C46 H46C 0.9600 .
C47 H47A 0.9600 .
C47 H47B 0.9600 .
C47 H47C 0.9600 .
C48 N9 1.313(8) .
C48 C49 1.373(10) .
C48 H48 0.9300 .
C49 C50 1.394(10) .
C49 C59 1.505(10) .
C50 C51 1.384(10) .
C50 H50 0.9300 .
C51 C52 1.377(9) .
C51 H51 0.9300 .
C52 N9 1.345(8) .
C52 C53 1.484(9) .
C53 N10 1.335(8) .
C53 C54 1.389(8) .
C54 C55 1.387(10) .
C54 H54 0.9300 .
C55 C56 1.370(10) .
C55 H55 0.9300 .
C56 C57 1.394(9) .
C56 C58 1.488(11) .
C57 N10 1.329(8) .
C57 H57 0.9300 .
C58 H58A 0.9600 .
C58 H58B 0.9600 .
C58 H58C 0.9600 .
C59 H59A 0.9600 .
C59 H59B 0.9600 .
C59 H59C 0.9600 .
C95 H95A 0.9600 .
C95 H95B 0.9600 .
C95 H95C 0.9600 .
